data_7714957
loop_
_publ_author_name
'Stogniy, Marina Yu'
'Anufriev, Sergey A.'
'Bogdanova, Ekaterina V.'
'Gorodetskaya, Nadezhda A.'
'Anisimov, Alexei A.'
'Suponitsky, Kyrill Yu'
'Grishin, Ivan D.'
'Sivaev, Igor B.'

_publ_section_title
;
 Charge-compensated <i>nido</i>-carborane derivatives in the synthesis of
 iron(II) bis(dicarbollide) complexes.
;
_journal_issue 7
_journal_name_full 'Dalton transactions (Cambridge, England : 2003)'
_journal_page_first 3363
_journal_page_last 3376
_journal_paper_doi 10.1039/d3dt03549b
_journal_volume 53
_journal_year 2024
_chemical_formula_moiety 'C14 H40 B18 Fe O2'
_chemical_formula_sum 'C14 H40 B18 Fe O2'
_chemical_formula_weight 490.89
_space_group_crystal_system triclinic
_space_group_IT_number 2
_space_group_name_Hall '-P 1'
_space_group_name_H-M_alt 'P -1'
_atom_sites_solution_hydrogens mixed
_atom_sites_solution_primary direct
_atom_sites_solution_secondary difmap
_audit_creation_method SHELXL-2014/6
_audit_update_record
;
2023-07-01 deposited with the CCDC.	2024-01-05 downloaded from the CCDC.
;
_cell_angle_alpha 83.2196(16)
_cell_angle_beta 79.4482(16)
_cell_angle_gamma 79.3657(16)
_cell_formula_units_Z 1
_cell_length_a 7.1922(4)
_cell_length_b 9.3870(5)
_cell_length_c 9.7241(5)
_cell_measurement_reflns_used 3125
_cell_measurement_temperature 120(2)
_cell_measurement_theta_max 27.07
_cell_measurement_theta_min 2.22
_cell_volume 631.90(6)
_computing_cell_refinement 'SAINT (Bruker, 2014)'
_computing_data_collection 'APEX (Bruker, 2014)'
_computing_data_reduction 'SAINT (Bruker, 2014)'
_computing_molecular_graphics 'SHELXL-2014/6 (Sheldrick, 2014)'
_computing_publication_material 'SHELXL-2014/6 (Sheldrick, 2014) and PLATON (Spek, 2009)'
_computing_structure_refinement 'SHELXL-2014/6 (Sheldrick, 2014)'
_computing_structure_solution 'SHELXL-2014/6 (Sheldrick, 2014)'
_diffrn_ambient_temperature 120(2)
_diffrn_measured_fraction_theta_full 0.998
_diffrn_measured_fraction_theta_max 0.993
_diffrn_measurement_device_type 'Bruker APEX-II CCD'
_diffrn_measurement_method '\f and \w scans'
_diffrn_radiation_type MoK\a
_diffrn_radiation_wavelength 0.71073
_diffrn_reflns_av_R_equivalents 0.0406
_diffrn_reflns_av_unetI/netI 0.0477
_diffrn_reflns_Laue_measured_fraction_full 0.998
_diffrn_reflns_Laue_measured_fraction_max 0.993
_diffrn_reflns_limit_h_max 9
_diffrn_reflns_limit_h_min -9
_diffrn_reflns_limit_k_max 12
_diffrn_reflns_limit_k_min -11
_diffrn_reflns_limit_l_max 12
_diffrn_reflns_limit_l_min -12
_diffrn_reflns_number 9381
_diffrn_reflns_point_group_measured_fraction_full 0.998
_diffrn_reflns_point_group_measured_fraction_max 0.993
_diffrn_reflns_theta_full 25.242
_diffrn_reflns_theta_max 27.199
_diffrn_reflns_theta_min 2.216
_diffrn_source 'sealed tube'
_exptl_absorpt_coefficient_mu 0.611
_exptl_absorpt_correction_T_max 0.929
_exptl_absorpt_correction_T_min 0.851
_exptl_absorpt_correction_type multi-scan
_exptl_absorpt_process_details 'SADABS-2014/5 (Bruker,2014/5)'
_exptl_crystal_colour red
_exptl_crystal_density_diffrn 1.290
_exptl_crystal_description prizm
_exptl_crystal_F_000 256
_exptl_crystal_size_max 0.20
_exptl_crystal_size_mid 0.18
_exptl_crystal_size_min 0.12
_refine_diff_density_max 0.305
_refine_diff_density_min -0.294
_refine_diff_density_rms 0.056
_refine_ls_extinction_method none
_refine_ls_goodness_of_fit_ref 1.077
_refine_ls_hydrogen_treatment mixed
_refine_ls_matrix_type full
_refine_ls_number_parameters 200
_refine_ls_number_reflns 2801
_refine_ls_number_restraints 0
_refine_ls_restrained_S_all 1.077
_refine_ls_R_factor_all 0.0431
_refine_ls_R_factor_gt 0.0335
_refine_ls_shift/su_max 0.000
_refine_ls_shift/su_mean 0.000
_refine_ls_structure_factor_coef Fsqd
_refine_ls_weighting_details 'w=1/[\s^2^(Fo^2^)+(0.0407P)^2^+0.0537P] where P=(Fo^2^+2Fc^2^)/3'
_refine_ls_weighting_scheme calc
_refine_ls_wR_factor_gt 0.0789
_refine_ls_wR_factor_ref 0.0813
_reflns_Friedel_coverage 0.000
_reflns_number_gt 2407
_reflns_number_total 2801
_reflns_threshold_expression 'I > 2\s(I)'
_cod_data_source_file d3dt03549b2.cif
_cod_data_source_block siv58
_cod_depositor_comments 'Adding full bibliography for 7714955--7714960.cif.'
_cod_database_code 7714957
_shelx_space_group_comment
;
The symmetry employed for this shelxl refinement is uniquely defined
by the following loop, which should always be used as a source of
symmetry information in preference to the above space-group names.
They are only intended as comments.
;
_shelxl_version_number 2014/6

loop_
_space_group_symop_operation_xyz
'x, y, z'
'-x, -y, -z'

loop_
_atom_site_label
_atom_site_type_symbol
_atom_site_fract_x
_atom_site_fract_y
_atom_site_fract_z
_atom_site_U_iso_or_equiv
_atom_site_adp_type
_atom_site_occupancy
_atom_site_site_symmetry_order
_atom_site_calc_flag
_atom_site_refinement_flags_posn
_atom_site_refinement_flags_adp
_atom_site_refinement_flags_occupancy
_atom_site_disorder_assembly
_atom_site_disorder_group
Fe1 Fe 0.0000 0.0000 0.0000 0.01296(11) Uani 1 2 d S . P . .
O1 O 0.29292(16) -0.25361(12) -0.12837(12) 0.0163(3) Uani 1 1 d . . . . .
C3 C 0.2336(3) -0.36426(19) -0.20064(18) 0.0228(4) Uani 1 1 d . . . . .
H3A H 0.0920 -0.3547 -0.1835 0.027 Uiso 1 1 calc R U . . .
H3B H 0.2878 -0.4632 -0.1641 0.027 Uiso 1 1 calc R U . . .
C4 C 0.3060(3) -0.3406(2) -0.3551(2) 0.0308(5) Uani 1 1 d . . . . .
H4A H 0.2442 -0.2440 -0.3917 0.037 Uiso 1 1 calc R U . . .
H4B H 0.2702 -0.4153 -0.4045 0.037 Uiso 1 1 calc R U . . .
C5 C 0.5210(3) -0.3489(2) -0.3851(2) 0.0361(5) Uani 1 1 d . . . . .
H5A H 0.5624 -0.3230 -0.4864 0.043 Uiso 1 1 calc R U . . .
H5B H 0.5838 -0.4497 -0.3617 0.043 Uiso 1 1 calc R U . . .
C6 C 0.5827(3) -0.2456(2) -0.2993(2) 0.0367(5) Uani 1 1 d . . . . .
H6A H 0.7245 -0.2604 -0.3125 0.044 Uiso 1 1 calc R U . . .
H6B H 0.5368 -0.1439 -0.3336 0.044 Uiso 1 1 calc R U . . .
C7 C 0.5044(2) -0.2699(2) -0.1461(2) 0.0258(4) Uani 1 1 d . . . . .
H7A H 0.5584 -0.3686 -0.1090 0.031 Uiso 1 1 calc R U . . .
H7B H 0.5407 -0.1981 -0.0934 0.031 Uiso 1 1 calc R U . . .
C1 C 0.0170(3) -0.01867(19) 0.20792(18) 0.0180(4) Uani 1 1 d . . . . .
C2 C -0.1569(3) -0.08983(18) 0.17291(18) 0.0172(4) Uani 1 1 d . . . . .
B4 B 0.2294(3) -0.0817(2) 0.1096(2) 0.0171(4) Uani 1 1 d . . . . .
B5 B 0.1718(3) -0.1455(2) 0.2919(2) 0.0220(4) Uani 1 1 d . . . . .
B6 B -0.0777(3) -0.1459(2) 0.3323(2) 0.0225(4) Uani 1 1 d . . . . .
B7 B -0.0775(3) -0.2079(2) 0.0484(2) 0.0161(4) Uani 1 1 d . . . . .
B8 B 0.1719(3) -0.2098(2) 0.0123(2) 0.0151(4) Uani 1 1 d . . . . .
B9 B 0.2724(3) -0.2734(2) 0.1681(2) 0.0188(4) Uani 1 1 d . . . . .
B10 B 0.0799(3) -0.3107(2) 0.3046(2) 0.0221(4) Uani 1 1 d . . . . .
B11 B -0.1341(3) -0.2705(2) 0.2309(2) 0.0203(4) Uani 1 1 d . . . . .
B12 B 0.0820(3) -0.3515(2) 0.1302(2) 0.0176(4) Uani 1 1 d . . . . .
H1 H -0.010(3) 0.068(2) 0.247(2) 0.024(5) Uiso 1 1 d . . . . .
H2 H -0.282(3) -0.045(2) 0.1938(19) 0.023(5) Uiso 1 1 d . . . . .
H4 H 0.350(3) -0.024(2) 0.0896(19) 0.029(5) Uiso 1 1 d . . . . .
H5 H 0.244(3) -0.108(2) 0.363(2) 0.037(6) Uiso 1 1 d . . . . .
H6 H -0.168(3) -0.103(2) 0.425(2) 0.030(5) Uiso 1 1 d . . . . .
H7 H -0.171(2) -0.2360(18) -0.0146(18) 0.017(5) Uiso 1 1 d . . . . .
H9 H 0.420(3) -0.330(2) 0.1599(19) 0.026(5) Uiso 1 1 d . . . . .
H10 H 0.099(3) -0.394(2) 0.3901(19) 0.027(5) Uiso 1 1 d . . . . .
H11 H -0.269(3) -0.317(2) 0.270(2) 0.030(5) Uiso 1 1 d . . . . .
H12 H 0.104(3) -0.465(2) 0.0986(19) 0.024(5) Uiso 1 1 d . . . . .

loop_
_atom_site_aniso_label
_atom_site_aniso_U_11
_atom_site_aniso_U_22
_atom_site_aniso_U_33
_atom_site_aniso_U_23
_atom_site_aniso_U_13
_atom_site_aniso_U_12
Fe1 0.01485(19) 0.01071(18) 0.01324(19) -0.00004(12) -0.00254(13) -0.00232(13)
O1 0.0155(6) 0.0154(6) 0.0182(6) -0.0041(5) -0.0007(5) -0.0033(5)
C3 0.0293(10) 0.0196(9) 0.0222(10) -0.0075(7) -0.0043(8) -0.0071(8)
C4 0.0479(13) 0.0251(10) 0.0183(10) -0.0055(8) -0.0057(9) -0.0013(9)
C5 0.0444(13) 0.0320(11) 0.0219(10) -0.0016(8) 0.0086(9) 0.0047(9)
C6 0.0275(11) 0.0384(12) 0.0384(12) -0.0042(10) 0.0126(9) -0.0080(9)
C7 0.0144(9) 0.0308(10) 0.0320(11) -0.0074(8) -0.0004(8) -0.0038(7)
C1 0.0256(9) 0.0122(8) 0.0174(9) -0.0016(7) -0.0047(7) -0.0048(7)
C2 0.0163(9) 0.0157(8) 0.0176(9) -0.0002(7) 0.0005(7) -0.0020(7)
B4 0.0199(10) 0.0142(9) 0.0192(10) -0.0003(7) -0.0070(8) -0.0049(8)
B5 0.0321(12) 0.0186(10) 0.0176(10) -0.0005(8) -0.0095(9) -0.0053(9)
B6 0.0322(12) 0.0180(10) 0.0156(10) 0.0006(8) -0.0010(9) -0.0043(9)
B7 0.0166(9) 0.0148(9) 0.0171(10) -0.0010(7) -0.0019(8) -0.0041(7)
B8 0.0164(9) 0.0134(9) 0.0154(9) -0.0019(7) -0.0022(7) -0.0025(7)
B9 0.0222(10) 0.0151(9) 0.0199(10) 0.0014(8) -0.0068(8) -0.0040(8)
B10 0.0288(11) 0.0160(10) 0.0206(10) 0.0027(8) -0.0043(9) -0.0041(8)
B11 0.0234(10) 0.0159(10) 0.0208(10) 0.0010(8) -0.0008(8) -0.0053(8)
B12 0.0215(10) 0.0135(9) 0.0173(10) 0.0007(7) -0.0026(8) -0.0035(8)

loop_
_atom_type_symbol
_atom_type_description
_atom_type_scat_dispersion_real
_atom_type_scat_dispersion_imag
_atom_type_scat_source
C C 0.0033 0.0016 'International Tables Vol C Tables 4.2.6.8 and 6.1.1.4'
H H 0.0000 0.0000 'International Tables Vol C Tables 4.2.6.8 and 6.1.1.4'
B B 0.0013 0.0007 'International Tables Vol C Tables 4.2.6.8 and 6.1.1.4'
O O 0.0106 0.0060 'International Tables Vol C Tables 4.2.6.8 and 6.1.1.4'
Fe Fe 0.3463 0.8444 'International Tables Vol C Tables 4.2.6.8 and 6.1.1.4'

loop_
_geom_angle_atom_site_label_1
_geom_angle_atom_site_label_2
_geom_angle_atom_site_label_3
_geom_angle
_geom_angle_site_symmetry_1
_geom_angle_site_symmetry_3
_geom_angle_publ_flag
C2 Fe1 C2 180.0 . 2 ?
C2 Fe1 C1 132.85(7) . 2 ?
C2 Fe1 C1 47.15(7) 2 2 ?
C2 Fe1 C1 47.15(7) . . ?
C2 Fe1 C1 132.85(7) 2 . ?
C1 Fe1 C1 180.0 2 . ?
C2 Fe1 B7 48.13(7) . . ?
C2 Fe1 B7 131.86(7) 2 . ?
C1 Fe1 B7 97.08(7) 2 . ?
C1 Fe1 B7 82.92(7) . . ?
C2 Fe1 B7 131.87(7) . 2 ?
C2 Fe1 B7 48.14(7) 2 2 ?
C1 Fe1 B7 82.92(7) 2 2 ?
C1 Fe1 B7 97.08(7) . 2 ?
B7 Fe1 B7 180.0 . 2 ?
C2 Fe1 B4 96.83(7) . 2 ?
C2 Fe1 B4 83.17(7) 2 2 ?
C1 Fe1 B4 48.24(7) 2 2 ?
C1 Fe1 B4 131.76(7) . 2 ?
B7 Fe1 B4 93.99(7) . 2 ?
B7 Fe1 B4 86.01(7) 2 2 ?
C2 Fe1 B4 83.17(7) . . ?
C2 Fe1 B4 96.83(7) 2 . ?
C1 Fe1 B4 131.76(7) 2 . ?
C1 Fe1 B4 48.24(7) . . ?
B7 Fe1 B4 86.01(7) . . ?
B7 Fe1 B4 93.99(7) 2 . ?
B4 Fe1 B4 180.0 2 . ?
C2 Fe1 B8 81.53(7) . . ?
C2 Fe1 B8 98.47(7) 2 . ?
C1 Fe1 B8 98.53(7) 2 . ?
C1 Fe1 B8 81.47(7) . . ?
B7 Fe1 B8 49.18(7) . . ?
B7 Fe1 B8 130.82(7) 2 . ?
B4 Fe1 B8 130.75(7) 2 . ?
B4 Fe1 B8 49.25(7) . . ?
C2 Fe1 B8 98.47(7) . 2 ?
C2 Fe1 B8 81.53(7) 2 2 ?
C1 Fe1 B8 81.47(7) 2 2 ?
C1 Fe1 B8 98.53(7) . 2 ?
B7 Fe1 B8 130.82(7) . 2 ?
B7 Fe1 B8 49.18(7) 2 2 ?
B4 Fe1 B8 49.25(7) 2 2 ?
B4 Fe1 B8 130.75(7) . 2 ?
B8 Fe1 B8 180.0 . 2 ?
C7 O1 C3 111.30(12) . . ?
C7 O1 B8 119.12(13) . . ?
C3 O1 B8 118.24(12) . . ?
O1 C3 C4 108.36(14) . . ?
O1 C3 H3A 110.0 . . ?
C4 C3 H3A 110.0 . . ?
O1 C3 H3B 110.0 . . ?
C4 C3 H3B 110.0 . . ?
H3A C3 H3B 108.4 . . ?
C3 C4 C5 111.64(17) . . ?
C3 C4 H4A 109.3 . . ?
C5 C4 H4A 109.3 . . ?
C3 C4 H4B 109.3 . . ?
C5 C4 H4B 109.3 . . ?
H4A C4 H4B 108.0 . . ?
C4 C5 C6 110.61(16) . . ?
C4 C5 H5A 109.5 . . ?
C6 C5 H5A 109.5 . . ?
C4 C5 H5B 109.5 . . ?
C6 C5 H5B 109.5 . . ?
H5A C5 H5B 108.1 . . ?
C7 C6 C5 111.46(17) . . ?
C7 C6 H6A 109.3 . . ?
C5 C6 H6A 109.3 . . ?
C7 C6 H6B 109.3 . . ?
C5 C6 H6B 109.3 . . ?
H6A C6 H6B 108.0 . . ?
O1 C7 C6 108.84(15) . . ?
O1 C7 H7A 109.9 . . ?
C6 C7 H7A 109.9 . . ?
O1 C7 H7B 109.9 . . ?
C6 C7 H7B 109.9 . . ?
H7A C7 H7B 108.3 . . ?
C2 C1 B4 111.74(13) . . ?
C2 C1 B5 111.26(13) . . ?
B4 C1 B5 63.84(11) . . ?
C2 C1 B6 62.21(11) . . ?
B4 C1 B6 115.10(14) . . ?
B5 C1 B6 61.60(12) . . ?
C2 C1 Fe1 66.43(8) . . ?
B4 C1 Fe1 68.10(9) . . ?
B5 C1 Fe1 126.28(12) . . ?
B6 C1 Fe1 125.17(12) . . ?
C2 C1 H1 119.4(12) . . ?
B4 C1 H1 124.4(12) . . ?
B5 C1 H1 112.4(12) . . ?
B6 C1 H1 107.1(12) . . ?
Fe1 C1 H1 113.8(12) . . ?
C1 C2 B7 111.46(13) . . ?
C1 C2 B11 110.86(14) . . ?
B7 C2 B11 63.95(11) . . ?
C1 C2 B6 61.97(11) . . ?
B7 C2 B6 114.82(14) . . ?
B11 C2 B6 61.35(11) . . ?
C1 C2 Fe1 66.41(8) . . ?
B7 C2 Fe1 68.13(9) . . ?
B11 C2 Fe1 126.36(12) . . ?
B6 C2 Fe1 124.93(12) . . ?
C1 C2 H2 120.9(12) . . ?
B7 C2 H2 123.9(12) . . ?
B11 C2 H2 110.6(12) . . ?
B6 C2 H2 106.7(12) . . ?
Fe1 C2 H2 115.4(12) . . ?
C1 B4 B8 103.58(13) . . ?
C1 B4 B5 58.67(11) . . ?
B8 B4 B5 106.37(13) . . ?
C1 B4 B9 103.61(13) . . ?
B8 B4 B9 60.09(11) . . ?
B5 B4 B9 58.53(11) . . ?
C1 B4 Fe1 63.66(9) . . ?
B8 B4 Fe1 66.03(9) . . ?
B5 B4 Fe1 117.66(12) . . ?
B9 B4 Fe1 119.22(12) . . ?
C1 B4 H4 123.1(10) . . ?
B8 B4 H4 130.0(10) . . ?
B5 B4 H4 112.4(10) . . ?
B9 B4 H4 117.8(10) . . ?
Fe1 B4 H4 117.5(10) . . ?
C1 B5 B9 104.60(14) . . ?
C1 B5 B6 59.79(11) . . ?
B9 B5 B6 108.29(14) . . ?
C1 B5 B10 105.18(14) . . ?
B9 B5 B10 60.64(11) . . ?
B6 B5 B10 59.48(12) . . ?
C1 B5 B4 57.49(10) . . ?
B9 B5 B4 60.97(11) . . ?
B6 B5 B4 108.34(14) . . ?
B10 B5 B4 109.27(14) . . ?
C1 B5 H5 117.1(11) . . ?
B9 B5 H5 126.7(11) . . ?
B6 B5 H5 120.5(11) . . ?
B10 B5 H5 129.3(11) . . ?
B4 B5 H5 116.4(11) . . ?
C1 B6 C2 55.82(10) . . ?
C1 B6 B10 105.10(14) . . ?
C2 B6 B10 105.10(14) . . ?
C1 B6 B11 103.68(14) . . ?
C2 B6 B11 58.55(11) . . ?
B10 B6 B11 60.59(12) . . ?
C1 B6 B5 58.61(11) . . ?
C2 B6 B5 103.75(14) . . ?
B10 B6 B5 60.57(12) . . ?
B11 B6 B5 108.23(15) . . ?
C1 B6 H6 115.9(11) . . ?
C2 B6 H6 116.7(11) . . ?
B10 B6 H6 132.8(11) . . ?
B11 B6 H6 125.4(11) . . ?
B5 B6 H6 123.9(11) . . ?
C2 B7 B8 103.94(13) . . ?
C2 B7 B11 58.64(10) . . ?
B8 B7 B11 106.61(13) . . ?
C2 B7 B12 103.74(13) . . ?
B8 B7 B12 59.97(10) . . ?
B11 B7 B12 58.73(11) . . ?
C2 B7 Fe1 63.73(8) . . ?
B8 B7 Fe1 66.08(8) . . ?
B11 B7 Fe1 117.67(12) . . ?
B12 B7 Fe1 119.07(12) . . ?
C2 B7 H7 122.1(9) . . ?
B8 B7 H7 130.1(9) . . ?
B11 B7 H7 112.9(9) . . ?
B12 B7 H7 119.1(9) . . ?
Fe1 B7 H7 116.4(9) . . ?
O1 B8 B7 121.76(14) . . ?
O1 B8 B4 122.60(14) . . ?
B7 B8 B4 109.10(13) . . ?
O1 B8 B12 117.02(13) . . ?
B7 B8 B12 61.39(11) . . ?
B4 B8 B12 109.24(13) . . ?
O1 B8 B9 117.41(14) . . ?
B7 B8 B9 109.44(13) . . ?
B4 B8 B9 61.23(11) . . ?
B12 B8 B9 59.72(11) . . ?
O1 B8 Fe1 114.08(11) . . ?
B7 B8 Fe1 64.74(8) . . ?
B4 B8 Fe1 64.72(9) . . ?
B12 B8 Fe1 119.12(11) . . ?
B9 B8 Fe1 119.06(11) . . ?
B5 B9 B12 107.55(14) . . ?
B5 B9 B10 60.02(11) . . ?
B12 B9 B10 59.81(11) . . ?
B5 B9 B8 106.81(14) . . ?
B12 B9 B8 60.02(10) . . ?
B10 B9 B8 107.48(14) . . ?
B5 B9 B4 60.50(11) . . ?
B12 B9 B4 107.43(13) . . ?
B10 B9 B4 108.42(14) . . ?
B8 B9 B4 58.68(10) . . ?
B5 B9 H9 122.7(10) . . ?
B12 B9 H9 123.3(10) . . ?
B10 B9 H9 125.2(10) . . ?
B8 B9 H9 119.9(10) . . ?
B4 B9 H9 118.7(10) . . ?
B6 B10 B11 59.77(12) . . ?
B6 B10 B5 59.94(12) . . ?
B11 B10 B5 107.10(14) . . ?
B6 B10 B12 107.71(14) . . ?
B11 B10 B12 59.76(11) . . ?
B5 B10 B12 107.04(14) . . ?
B6 B10 B9 107.62(14) . . ?
B11 B10 B9 107.37(14) . . ?
B5 B10 B9 59.34(11) . . ?
B12 B10 B9 59.85(11) . . ?
B6 B10 H10 120.9(10) . . ?
B11 B10 H10 122.0(10) . . ?
B5 B10 H10 122.0(10) . . ?
B12 B10 H10 122.8(10) . . ?
B9 B10 H10 122.7(10) . . ?
C2 B11 B6 60.10(11) . . ?
C2 B11 B12 104.49(13) . . ?
B6 B11 B12 107.97(14) . . ?
C2 B11 B10 105.56(14) . . ?
B6 B11 B10 59.64(12) . . ?
B12 B11 B10 60.23(11) . . ?
C2 B11 B7 57.41(10) . . ?
B6 B11 B7 108.39(14) . . ?
B12 B11 B7 60.91(11) . . ?
B10 B11 B7 109.10(14) . . ?
C2 B11 H11 117.7(10) . . ?
B6 B11 H11 117.9(10) . . ?
B12 B11 H11 128.5(10) . . ?
B10 B11 H11 126.8(10) . . ?
B7 B11 H11 119.6(10) . . ?
B11 B12 B10 60.01(11) . . ?
B11 B12 B9 107.95(14) . . ?
B10 B12 B9 60.34(11) . . ?
B11 B12 B8 106.86(13) . . ?
B10 B12 B8 108.08(13) . . ?
B9 B12 B8 60.26(10) . . ?
B11 B12 B7 60.36(11) . . ?
B10 B12 B7 108.50(14) . . ?
B9 B12 B7 107.66(13) . . ?
B8 B12 B7 58.64(10) . . ?
B11 B12 H12 122.4(9) . . ?
B10 B12 H12 123.4(9) . . ?
B9 B12 H12 122.4(10) . . ?
B8 B12 H12 120.8(9) . . ?
B7 B12 H12 120.1(10) . . ?

loop_
_geom_bond_atom_site_label_1
_geom_bond_atom_site_label_2
_geom_bond_distance
_geom_bond_site_symmetry_2
_geom_bond_publ_flag
Fe1 C2 2.0331(17) . ?
Fe1 C2 2.0332(17) 2 ?
Fe1 C1 2.0328(17) 2 ?
Fe1 C1 2.0328(17) . ?
Fe1 B7 2.1041(19) . ?
Fe1 B7 2.1041(19) 2 ?
Fe1 B4 2.1047(19) 2 ?
Fe1 B4 2.1047(19) . ?
Fe1 B8 2.1268(18) . ?
Fe1 B8 2.1268(18) 2 ?
O1 C7 1.480(2) . ?
O1 C3 1.4835(19) . ?
O1 B8 1.537(2) . ?
C3 C4 1.501(3) . ?
C3 H3A 0.9900 . ?
C3 H3B 0.9900 . ?
C4 C5 1.510(3) . ?
C4 H4A 0.9900 . ?
C4 H4B 0.9900 . ?
C5 C6 1.523(3) . ?
C5 H5A 0.9900 . ?
C5 H5B 0.9900 . ?
C6 C7 1.500(3) . ?
C6 H6A 0.9900 . ?
C6 H6B 0.9900 . ?
C7 H7A 0.9900 . ?
C7 H7B 0.9900 . ?
C1 C2 1.626(2) . ?
C1 B4 1.692(3) . ?
C1 B5 1.714(3) . ?
C1 B6 1.735(3) . ?
C1 H1 0.908(19) . ?
C2 B7 1.688(3) . ?
C2 B11 1.711(2) . ?
C2 B6 1.739(3) . ?
C2 H2 0.917(19) . ?
B4 B8 1.763(3) . ?
B4 B5 1.801(3) . ?
B4 B9 1.809(3) . ?
B4 H4 1.082(19) . ?
B5 B9 1.765(3) . ?
B5 B6 1.766(3) . ?
B5 B10 1.777(3) . ?
B5 H5 1.06(2) . ?
B6 B10 1.758(3) . ?
B6 B11 1.760(3) . ?
B6 H6 1.079(19) . ?
B7 B8 1.761(3) . ?
B7 B11 1.800(3) . ?
B7 B12 1.810(3) . ?
B7 H7 1.073(17) . ?
B8 B12 1.785(3) . ?
B8 B9 1.789(3) . ?
B9 B12 1.780(3) . ?
B9 B10 1.788(3) . ?
B9 H9 1.088(18) . ?
B10 B11 1.775(3) . ?
B10 B12 1.779(3) . ?
B10 H10 1.081(19) . ?
B11 B12 1.770(3) . ?
B11 H11 1.120(19) . ?
B12 H12 1.120(18) . ?

loop_
_geom_torsion_atom_site_label_1
_geom_torsion_atom_site_label_2
_geom_torsion_atom_site_label_3
_geom_torsion_atom_site_label_4
_geom_torsion
_geom_torsion_site_symmetry_1
_geom_torsion_site_symmetry_2
_geom_torsion_site_symmetry_3
_geom_torsion_site_symmetry_4
_geom_torsion_publ_flag
C7 O1 C3 C4 -62.50(18) . . . . ?
B8 O1 C3 C4 154.16(15) . . . . ?
O1 C3 C4 C5 57.60(19) . . . . ?
C3 C4 C5 C6 -53.5(2) . . . . ?
C4 C5 C6 C7 52.9(2) . . . . ?
C3 O1 C7 C6 62.28(18) . . . . ?
B8 O1 C7 C6 -154.74(15) . . . . ?
C5 C6 C7 O1 -56.6(2) . . . . ?
B4 C1 C2 B7 0.26(18) . . . . ?
B5 C1 C2 B7 -69.00(17) . . . . ?
B6 C1 C2 B7 -107.56(15) . . . . ?
Fe1 C1 C2 B7 52.53(11) . . . . ?
B4 C1 C2 B11 69.46(17) . . . . ?
B5 C1 C2 B11 0.19(19) . . . . ?
B6 C1 C2 B11 -38.36(14) . . . . ?
Fe1 C1 C2 B11 121.73(13) . . . . ?
B4 C1 C2 B6 107.82(15) . . . . ?
B5 C1 C2 B6 38.55(14) . . . . ?
Fe1 C1 C2 B6 160.09(12) . . . . ?
B4 C1 C2 Fe1 -52.27(11) . . . . ?
B5 C1 C2 Fe1 -121.53(13) . . . . ?
B6 C1 C2 Fe1 -160.09(12) . . . . ?
C2 C1 B4 B8 -2.74(17) . . . . ?
B5 C1 B4 B8 101.09(14) . . . . ?
B6 C1 B4 B8 65.69(17) . . . . ?
Fe1 C1 B4 B8 -54.12(10) . . . . ?
C2 C1 B4 B5 -103.83(15) . . . . ?
B6 C1 B4 B5 -35.40(14) . . . . ?
Fe1 C1 B4 B5 -155.22(11) . . . . ?
C2 C1 B4 B9 -64.76(16) . . . . ?
B5 C1 B4 B9 39.08(12) . . . . ?
B6 C1 B4 B9 3.68(18) . . . . ?
Fe1 C1 B4 B9 -116.14(11) . . . . ?
C2 C1 B4 Fe1 51.38(11) . . . . ?
B5 C1 B4 Fe1 155.22(11) . . . . ?
B6 C1 B4 Fe1 119.82(13) . . . . ?
C2 C1 B5 B9 64.11(17) . . . . ?
B4 C1 B5 B9 -40.47(13) . . . . ?
B6 C1 B5 B9 102.92(15) . . . . ?
Fe1 C1 B5 B9 -11.62(19) . . . . ?
C2 C1 B5 B6 -38.81(13) . . . . ?
B4 C1 B5 B6 -143.39(14) . . . . ?
Fe1 C1 B5 B6 -114.54(15) . . . . ?
C2 C1 B5 B10 1.13(18) . . . . ?
B4 C1 B5 B10 -103.45(15) . . . . ?
B6 C1 B5 B10 39.94(13) . . . . ?
Fe1 C1 B5 B10 -74.60(17) . . . . ?
C2 C1 B5 B4 104.58(15) . . . . ?
B6 C1 B5 B4 143.39(14) . . . . ?
Fe1 C1 B5 B4 28.85(13) . . . . ?
B8 B4 B5 C1 -96.18(14) . . . . ?
B9 B4 B5 C1 -134.08(14) . . . . ?
Fe1 B4 B5 C1 -25.10(11) . . . . ?
C1 B4 B5 B9 134.08(14) . . . . ?
B8 B4 B5 B9 37.90(13) . . . . ?
Fe1 B4 B5 B9 108.99(14) . . . . ?
C1 B4 B5 B6 32.89(13) . . . . ?
B8 B4 B5 B6 -63.30(17) . . . . ?
B9 B4 B5 B6 -101.20(15) . . . . ?
Fe1 B4 B5 B6 7.79(18) . . . . ?
C1 B4 B5 B10 96.09(15) . . . . ?
B8 B4 B5 B10 -0.10(19) . . . . ?
B9 B4 B5 B10 -37.99(14) . . . . ?
Fe1 B4 B5 B10 70.99(17) . . . . ?
B4 C1 B6 C2 -102.44(15) . . . . ?
B5 C1 B6 C2 -138.68(14) . . . . ?
Fe1 C1 B6 C2 -22.45(13) . . . . ?
C2 C1 B6 B10 98.22(15) . . . . ?
B4 C1 B6 B10 -4.22(19) . . . . ?
B5 C1 B6 B10 -40.46(14) . . . . ?
Fe1 C1 B6 B10 75.77(17) . . . . ?
C2 C1 B6 B11 35.46(13) . . . . ?
B4 C1 B6 B11 -66.98(18) . . . . ?
B5 C1 B6 B11 -103.21(15) . . . . ?
Fe1 C1 B6 B11 13.0(2) . . . . ?
C2 C1 B6 B5 138.68(14) . . . . ?
B4 C1 B6 B5 36.23(14) . . . . ?
Fe1 C1 B6 B5 116.23(15) . . . . ?
B7 C2 B6 C1 102.15(15) . . . . ?
B11 C2 B6 C1 138.64(15) . . . . ?
Fe1 C2 B6 C1 22.38(13) . . . . ?
C1 C2 B6 B10 -98.22(15) . . . . ?
B7 C2 B6 B10 3.93(19) . . . . ?
B11 C2 B6 B10 40.42(13) . . . . ?
Fe1 C2 B6 B10 -75.84(16) . . . . ?
C1 C2 B6 B11 -138.64(15) . . . . ?
B7 C2 B6 B11 -36.49(14) . . . . ?
Fe1 C2 B6 B11 -116.26(15) . . . . ?
C1 C2 B6 B5 -35.47(12) . . . . ?
B7 C2 B6 B5 66.68(17) . . . . ?
B11 C2 B6 B5 103.17(15) . . . . ?
Fe1 C2 B6 B5 -13.09(18) . . . . ?
B9 B5 B6 C1 -96.59(15) . . . . ?
B10 B5 B6 C1 -134.01(15) . . . . ?
B4 B5 B6 C1 -31.99(12) . . . . ?
C1 B5 B6 C2 34.22(12) . . . . ?
B9 B5 B6 C2 -62.37(16) . . . . ?
B10 B5 B6 C2 -99.79(15) . . . . ?
B4 B5 B6 C2 2.23(17) . . . . ?
C1 B5 B6 B10 134.01(15) . . . . ?
B9 B5 B6 B10 37.41(13) . . . . ?
B4 B5 B6 B10 102.01(15) . . . . ?
C1 B5 B6 B11 95.21(15) . . . . ?
B9 B5 B6 B11 -1.39(18) . . . . ?
B10 B5 B6 B11 -38.80(13) . . . . ?
B4 B5 B6 B11 63.22(17) . . . . ?
C1 C2 B7 B8 2.36(17) . . . . ?
B11 C2 B7 B8 -101.16(14) . . . . ?
B6 C2 B7 B8 -65.65(17) . . . . ?
Fe1 C2 B7 B8 53.96(10) . . . . ?
C1 C2 B7 B11 103.52(15) . . . . ?
B6 C2 B7 B11 35.51(14) . . . . ?
Fe1 C2 B7 B11 155.13(12) . . . . ?
C1 C2 B7 B12 64.31(16) . . . . ?
B11 C2 B7 B12 -39.21(12) . . . . ?
B6 C2 B7 B12 -3.70(18) . . . . ?
Fe1 C2 B7 B12 115.92(11) . . . . ?
C1 C2 B7 Fe1 -51.61(11) . . . . ?
B11 C2 B7 Fe1 -155.13(12) . . . . ?
B6 C2 B7 Fe1 -119.61(14) . . . . ?
C7 O1 B8 B7 -172.87(14) . . . . ?
C3 O1 B8 B7 -32.4(2) . . . . ?
C7 O1 B8 B4 38.6(2) . . . . ?
C3 O1 B8 B4 179.06(14) . . . . ?
C7 O1 B8 B12 -101.32(17) . . . . ?
C3 O1 B8 B12 39.14(19) . . . . ?
C7 O1 B8 B9 -33.2(2) . . . . ?
C3 O1 B8 B9 107.23(16) . . . . ?
C7 O1 B8 Fe1 112.98(14) . . . . ?
C3 O1 B8 Fe1 -106.57(13) . . . . ?
C2 B7 B8 O1 -156.29(14) . . . . ?
B11 B7 B8 O1 142.76(14) . . . . ?
B12 B7 B8 O1 105.72(16) . . . . ?
Fe1 B7 B8 O1 -103.80(14) . . . . ?
C2 B7 B8 B4 -4.02(16) . . . . ?
B11 B7 B8 B4 -64.98(16) . . . . ?
B12 B7 B8 B4 -102.02(14) . . . . ?
Fe1 B7 B8 B4 48.47(11) . . . . ?
C2 B7 B8 B12 98.00(14) . . . . ?
B11 B7 B8 B12 37.04(12) . . . . ?
Fe1 B7 B8 B12 150.49(11) . . . . ?
C2 B7 B8 B9 61.27(16) . . . . ?
B11 B7 B8 B9 0.32(17) . . . . ?
B12 B7 B8 B9 -36.72(13) . . . . ?
Fe1 B7 B8 B9 113.77(12) . . . . ?
C2 B7 B8 Fe1 -52.49(10) . . . . ?
B11 B7 B8 Fe1 -113.44(12) . . . . ?
B12 B7 B8 Fe1 -150.49(11) . . . . ?
C1 B4 B8 O1 156.13(14) . . . . ?
B5 B4 B8 O1 -142.98(15) . . . . ?
B9 B4 B8 O1 -105.80(17) . . . . ?
Fe1 B4 B8 O1 103.51(15) . . . . ?
C1 B4 B8 B7 4.15(17) . . . . ?
B5 B4 B8 B7 65.03(16) . . . . ?
B9 B4 B8 B7 102.22(14) . . . . ?
Fe1 B4 B8 B7 -48.47(11) . . . . ?
C1 B4 B8 B12 -61.28(16) . . . . ?
B5 B4 B8 B12 -0.39(18) . . . . ?
B9 B4 B8 B12 36.79(13) . . . . ?
Fe1 B4 B8 B12 -113.90(12) . . . . ?
C1 B4 B8 B9 -98.07(14) . . . . ?
B5 B4 B8 B9 -37.18(13) . . . . ?
Fe1 B4 B8 B9 -150.69(12) . . . . ?
C1 B4 B8 Fe1 52.62(10) . . . . ?
B5 B4 B8 Fe1 113.51(13) . . . . ?
B9 B4 B8 Fe1 150.69(12) . . . . ?
C1 B5 B9 B12 -61.73(16) . . . . ?
B6 B5 B9 B12 0.79(18) . . . . ?
B10 B5 B9 B12 37.70(13) . . . . ?
B4 B5 B9 B12 -100.49(14) . . . . ?
C1 B5 B9 B10 -99.43(15) . . . . ?
B6 B5 B9 B10 -36.91(13) . . . . ?
B4 B5 B9 B10 -138.18(15) . . . . ?
C1 B5 B9 B8 1.40(18) . . . . ?
B6 B5 B9 B8 63.92(17) . . . . ?
B10 B5 B9 B8 100.83(15) . . . . ?
B4 B5 B9 B8 -37.35(13) . . . . ?
C1 B5 B9 B4 38.75(12) . . . . ?
B6 B5 B9 B4 101.27(15) . . . . ?
B10 B5 B9 B4 138.18(15) . . . . ?
O1 B8 B9 B5 152.24(14) . . . . ?
B7 B8 B9 B5 -63.48(17) . . . . ?
B4 B8 B9 B5 38.18(13) . . . . ?
B12 B8 B9 B5 -100.91(15) . . . . ?
Fe1 B8 B9 B5 7.76(18) . . . . ?
O1 B8 B9 B12 -106.84(16) . . . . ?
B7 B8 B9 B12 37.43(13) . . . . ?
B4 B8 B9 B12 139.10(14) . . . . ?
Fe1 B8 B9 B12 108.67(13) . . . . ?
O1 B8 B9 B10 -144.63(14) . . . . ?
B7 B8 B9 B10 -0.35(17) . . . . ?
B4 B8 B9 B10 101.31(15) . . . . ?
B12 B8 B9 B10 -37.79(13) . . . . ?
Fe1 B8 B9 B10 70.89(16) . . . . ?
O1 B8 B9 B4 114.06(16) . . . . ?
B7 B8 B9 B4 -101.66(14) . . . . ?
B12 B8 B9 B4 -139.10(14) . . . . ?
Fe1 B8 B9 B4 -30.42(12) . . . . ?
C1 B4 B9 B5 -39.15(13) . . . . ?
B8 B4 B9 B5 -137.16(15) . . . . ?
Fe1 B4 B9 B5 -106.34(15) . . . . ?
C1 B4 B9 B12 61.54(16) . . . . ?
B8 B4 B9 B12 -36.48(13) . . . . ?
B5 B4 B9 B12 100.69(15) . . . . ?
Fe1 B4 B9 B12 -5.65(18) . . . . ?
C1 B4 B9 B10 -1.65(17) . . . . ?
B8 B4 B9 B10 -99.67(15) . . . . ?
B5 B4 B9 B10 37.50(13) . . . . ?
Fe1 B4 B9 B10 -68.84(16) . . . . ?
C1 B4 B9 B8 98.02(13) . . . . ?
B5 B4 B9 B8 137.16(15) . . . . ?
Fe1 B4 B9 B8 30.83(12) . . . . ?
C1 B6 B10 B11 -97.42(14) . . . . ?
C2 B6 B10 B11 -39.41(13) . . . . ?
B5 B6 B10 B11 -136.91(14) . . . . ?
C1 B6 B10 B5 39.49(13) . . . . ?
C2 B6 B10 B5 97.49(14) . . . . ?
B11 B6 B10 B5 136.91(14) . . . . ?
C1 B6 B10 B12 -60.34(17) . . . . ?
C2 B6 B10 B12 -2.33(18) . . . . ?
B11 B6 B10 B12 37.08(13) . . . . ?
B5 B6 B10 B12 -99.83(15) . . . . ?
C1 B6 B10 B9 2.81(18) . . . . ?
C2 B6 B10 B9 60.81(17) . . . . ?
B11 B6 B10 B9 100.22(15) . . . . ?
B5 B6 B10 B9 -36.68(13) . . . . ?
C1 B5 B10 B6 -40.10(13) . . . . ?
B9 B5 B10 B6 -138.56(14) . . . . ?
B4 B5 B10 B6 -100.42(15) . . . . ?
C1 B5 B10 B11 -1.96(18) . . . . ?
B9 B5 B10 B11 -100.41(15) . . . . ?
B6 B5 B10 B11 38.14(13) . . . . ?
B4 B5 B10 B11 -62.28(18) . . . . ?
C1 B5 B10 B12 60.87(17) . . . . ?
B9 B5 B10 B12 -37.59(13) . . . . ?
B6 B5 B10 B12 100.96(15) . . . . ?
B4 B5 B10 B12 0.54(19) . . . . ?
C1 B5 B10 B9 98.46(14) . . . . ?
B6 B5 B10 B9 138.56(14) . . . . ?
B4 B5 B10 B9 38.14(13) . . . . ?
B5 B9 B10 B6 36.95(13) . . . . ?
B12 B9 B10 B6 -100.64(15) . . . . ?
B8 B9 B10 B6 -62.75(17) . . . . ?
B4 B9 B10 B6 -0.76(18) . . . . ?
B5 B9 B10 B11 99.94(15) . . . . ?
B12 B9 B10 B11 -37.64(13) . . . . ?
B8 B9 B10 B11 0.24(18) . . . . ?
B4 B9 B10 B11 62.23(17) . . . . ?
B12 B9 B10 B5 -137.58(14) . . . . ?
B8 B9 B10 B5 -99.70(15) . . . . ?
B4 B9 B10 B5 -37.71(13) . . . . ?
B5 B9 B10 B12 137.58(14) . . . . ?
B8 B9 B10 B12 37.88(12) . . . . ?
B4 B9 B10 B12 99.87(14) . . . . ?
C1 C2 B11 B6 38.63(14) . . . . ?
B7 C2 B11 B6 143.07(15) . . . . ?
Fe1 C2 B11 B6 114.08(16) . . . . ?
C1 C2 B11 B12 -64.02(17) . . . . ?
B7 C2 B11 B12 40.43(13) . . . . ?
B6 C2 B11 B12 -102.65(15) . . . . ?
Fe1 C2 B11 B12 11.43(19) . . . . ?
C1 C2 B11 B10 -1.43(18) . . . . ?
B7 C2 B11 B10 103.01(15) . . . . ?
B6 C2 B11 B10 -40.06(13) . . . . ?
Fe1 C2 B11 B10 74.02(17) . . . . ?
C1 C2 B11 B7 -104.45(15) . . . . ?
B6 C2 B11 B7 -143.07(15) . . . . ?
Fe1 C2 B11 B7 -28.99(13) . . . . ?
C1 B6 B11 C2 -34.24(12) . . . . ?
B10 B6 B11 C2 -134.06(15) . . . . ?
B5 B6 B11 C2 -95.27(15) . . . . ?
C1 B6 B11 B12 62.48(17) . . . . ?
C2 B6 B11 B12 96.72(14) . . . . ?
B10 B6 B11 B12 -37.35(13) . . . . ?
B5 B6 B11 B12 1.45(18) . . . . ?
C1 B6 B11 B10 99.83(15) . . . . ?
C2 B6 B11 B10 134.06(15) . . . . ?
B5 B6 B11 B10 38.79(13) . . . . ?
C1 B6 B11 B7 -2.00(18) . . . . ?
C2 B6 B11 B7 32.24(13) . . . . ?
B10 B6 B11 B7 -101.83(15) . . . . ?
B5 B6 B11 B7 -63.04(17) . . . . ?
B6 B10 B11 C2 40.29(13) . . . . ?
B5 B10 B11 C2 2.07(18) . . . . ?
B12 B10 B11 C2 -98.04(14) . . . . ?
B9 B10 B11 C2 -60.36(17) . . . . ?
B5 B10 B11 B6 -38.22(13) . . . . ?
B12 B10 B11 B6 -138.33(14) . . . . ?
B9 B10 B11 B6 -100.65(15) . . . . ?
B6 B10 B11 B12 138.33(14) . . . . ?
B5 B10 B11 B12 100.11(15) . . . . ?
B9 B10 B11 B12 37.68(13) . . . . ?
B6 B10 B11 B7 100.60(15) . . . . ?
B5 B10 B11 B7 62.38(17) . . . . ?
B12 B10 B11 B7 -37.73(13) . . . . ?
B9 B10 B11 B7 -0.05(18) . . . . ?
B8 B7 B11 C2 96.47(14) . . . . ?
B12 B7 B11 C2 134.07(14) . . . . ?
Fe1 B7 B11 C2 25.21(12) . . . . ?
C2 B7 B11 B6 -33.29(13) . . . . ?
B8 B7 B11 B6 63.18(17) . . . . ?
B12 B7 B11 B6 100.78(15) . . . . ?
Fe1 B7 B11 B6 -8.08(18) . . . . ?
C2 B7 B11 B12 -134.07(14) . . . . ?
B8 B7 B11 B12 -37.60(12) . . . . ?
Fe1 B7 B11 B12 -108.86(14) . . . . ?
C2 B7 B11 B10 -96.64(15) . . . . ?
B8 B7 B11 B10 -0.17(17) . . . . ?
B12 B7 B11 B10 37.43(13) . . . . ?
Fe1 B7 B11 B10 -71.43(16) . . . . ?
C2 B11 B12 B10 99.87(14) . . . . ?
B6 B11 B12 B10 37.09(13) . . . . ?
B7 B11 B12 B10 138.57(14) . . . . ?
C2 B11 B12 B9 61.82(16) . . . . ?
B6 B11 B12 B9 -0.96(17) . . . . ?
B10 B11 B12 B9 -38.04(13) . . . . ?
B7 B11 B12 B9 100.52(14) . . . . ?
C2 B11 B12 B8 -1.64(17) . . . . ?
B6 B11 B12 B8 -64.42(17) . . . . ?
B10 B11 B12 B8 -101.51(14) . . . . ?
B7 B11 B12 B8 37.06(12) . . . . ?
C2 B11 B12 B7 -38.70(12) . . . . ?
B6 B11 B12 B7 -101.48(14) . . . . ?
B10 B11 B12 B7 -138.57(14) . . . . ?
B6 B10 B12 B11 -37.08(13) . . . . ?
B5 B10 B12 B11 -100.21(15) . . . . ?
B9 B10 B12 B11 -137.57(14) . . . . ?
B6 B10 B12 B9 100.49(15) . . . . ?
B11 B10 B12 B9 137.57(14) . . . . ?
B5 B10 B12 B9 37.36(13) . . . . ?
B6 B10 B12 B8 62.35(17) . . . . ?
B11 B10 B12 B8 99.43(14) . . . . ?
B5 B10 B12 B8 -0.78(18) . . . . ?
B9 B10 B12 B8 -38.14(13) . . . . ?
B6 B10 B12 B7 0.25(18) . . . . ?
B11 B10 B12 B7 37.34(13) . . . . ?
B5 B10 B12 B7 -62.87(17) . . . . ?
B9 B10 B12 B7 -100.23(14) . . . . ?
B5 B9 B12 B11 0.10(17) . . . . ?
B10 B9 B12 B11 37.90(13) . . . . ?
B8 B9 B12 B11 -99.56(14) . . . . ?
B4 B9 B12 B11 -63.67(16) . . . . ?
B5 B9 B12 B10 -37.79(13) . . . . ?
B8 B9 B12 B10 -137.45(14) . . . . ?
B4 B9 B12 B10 -101.56(15) . . . . ?
B5 B9 B12 B8 99.66(14) . . . . ?
B10 B9 B12 B8 137.45(14) . . . . ?
B4 B9 B12 B8 35.89(12) . . . . ?
B5 B9 B12 B7 63.85(16) . . . . ?
B10 B9 B12 B7 101.64(14) . . . . ?
B8 B9 B12 B7 -35.81(12) . . . . ?
B4 B9 B12 B7 0.08(17) . . . . ?
O1 B8 B12 B11 -151.10(14) . . . . ?
B7 B8 B12 B11 -37.84(13) . . . . ?
B4 B8 B12 B11 63.96(17) . . . . ?
B9 B8 B12 B11 101.40(15) . . . . ?
Fe1 B8 B12 B11 -7.18(18) . . . . ?
O1 B8 B12 B10 145.67(14) . . . . ?
B7 B8 B12 B10 -101.06(14) . . . . ?
B4 B8 B12 B10 0.74(18) . . . . ?
B9 B8 B12 B10 38.18(13) . . . . ?
Fe1 B8 B12 B10 -70.40(16) . . . . ?
O1 B8 B12 B9 107.50(16) . . . . ?
B7 B8 B12 B9 -139.24(14) . . . . ?
B4 B8 B12 B9 -37.44(13) . . . . ?
Fe1 B8 B12 B9 -108.58(14) . . . . ?
O1 B8 B12 B7 -113.26(16) . . . . ?
B4 B8 B12 B7 101.80(14) . . . . ?
B9 B8 B12 B7 139.24(14) . . . . ?
Fe1 B8 B12 B7 30.66(12) . . . . ?
C2 B7 B12 B11 39.17(12) . . . . ?
B8 B7 B12 B11 137.51(14) . . . . ?
Fe1 B7 B12 B11 106.50(14) . . . . ?
C2 B7 B12 B10 1.98(17) . . . . ?
B8 B7 B12 B10 100.33(14) . . . . ?
B11 B7 B12 B10 -37.18(13) . . . . ?
Fe1 B7 B12 B10 69.32(16) . . . . ?
C2 B7 B12 B9 -61.84(16) . . . . ?
B8 B7 B12 B9 36.51(12) . . . . ?
B11 B7 B12 B9 -101.01(15) . . . . ?
Fe1 B7 B12 B9 5.50(18) . . . . ?
C2 B7 B12 B8 -98.35(13) . . . . ?
B11 B7 B12 B8 -137.51(14) . . . . ?
Fe1 B7 B12 B8 -31.01(12) . . . . ?
